data_4324347
loop_
_publ_author_name
'Ding-Bang Xiong'
'Norihiko L. Okamoto'
'Haruyuki Inui'

_publ_section_title
;
 Planar Symmetry Incompatibility in Ru-Sn-Zn Pseudo-Decagonal Approximants
 Composed of Novel Pentagonal Antiprisms
;
_journal_name_full 'Inorganic Chemistry'
_journal_page_first 827
_journal_page_last 835
_journal_paper_doi 10.1021/ic101720m
_journal_volume 50
_journal_year 2011
_chemical_formula_sum 'Ru2 Sn2 Zn3'
_chemical_formula_weight 635.63
_chemical_name_systematic
; 
 ? 
;
_space_group_IT_number 62
_symmetry_cell_setting orthorhombic
_symmetry_space_group_name_Hall '-P 2ac 2n'
_symmetry_space_group_name_H-M 'P n m a'
_atom_sites_solution_primary direct
_atom_sites_solution_secondary difmap
_audit_creation_method SHELXL-97
_cell_angle_alpha 90.00
_cell_angle_beta 90.00
_cell_angle_gamma 90.00
_cell_formula_units_Z 4
_cell_length_a 8.2219(16)
_cell_length_b 4.1925(8)
_cell_length_c 13.625(3)
_cell_measurement_reflns_used 118
_cell_measurement_temperature 293(2)
_cell_measurement_theta_max 22
_cell_measurement_theta_min 7.4
_cell_volume 469.66(16)
_computing_structure_refinement 'SHELXL-97 (Sheldrick, 1997)'
_computing_structure_solution 'SHELXS-97 (Sheldrick, 1990)'
_diffrn_ambient_temperature 293(2)
_diffrn_measured_fraction_theta_full 0.967
_diffrn_measured_fraction_theta_max 0.967
_diffrn_radiation_monochromator graphite
_diffrn_radiation_source 'fine-focus sealed tube'
_diffrn_radiation_type MoK\a
_diffrn_radiation_wavelength 0.71073
_diffrn_reflns_av_R_equivalents 0.0579
_diffrn_reflns_av_sigmaI/netI 0.0283
_diffrn_reflns_limit_h_max 10
_diffrn_reflns_limit_h_min -11
_diffrn_reflns_limit_k_max 5
_diffrn_reflns_limit_k_min -5
_diffrn_reflns_limit_l_max 19
_diffrn_reflns_limit_l_min -18
_diffrn_reflns_number 3785
_diffrn_reflns_theta_full 29.89
_diffrn_reflns_theta_max 29.89
_diffrn_reflns_theta_min 2.89
_exptl_absorpt_coefficient_mu 31.579
_exptl_absorpt_correction_T_max 0.0638
_exptl_absorpt_correction_T_min 0.0266
_exptl_absorpt_correction_type numerical
_exptl_absorpt_process_details 'X-RED (1.02)-Data Reduction Program. Stoe & Cie., Darmstadt (Germany), 2001'
_exptl_crystal_density_diffrn 8.989
_exptl_crystal_F_000 1112
_exptl_crystal_size_max 0.24
_exptl_crystal_size_mid 0.18
_exptl_crystal_size_min 0.16
_refine_diff_density_max 2.327
_refine_diff_density_min -2.362
_refine_diff_density_rms 0.517
_refine_ls_extinction_coef 0.0044(5)
_refine_ls_extinction_expression Fc^*^=kFc[1+0.001xFc^2^\l^3^/sin(2\q)]^-1/4^
_refine_ls_extinction_method SHELXL
_refine_ls_goodness_of_fit_ref 1.193
_refine_ls_matrix_type full
_refine_ls_number_parameters 44
_refine_ls_number_reflns 732
_refine_ls_number_restraints 0
_refine_ls_restrained_S_all 1.193
_refine_ls_R_factor_all 0.0386
_refine_ls_R_factor_gt 0.0369
_refine_ls_shift/su_max 0.000
_refine_ls_shift/su_mean 0.000
_refine_ls_structure_factor_coef Fsqd
_refine_ls_weighting_details 'calc w=1/[\s^2^(Fo^2^)+(0.0503P)^2^+2.8741P] where P=(Fo^2^+2Fc^2^)/3'
_refine_ls_weighting_scheme calc
_refine_ls_wR_factor_gt 0.0891
_refine_ls_wR_factor_ref 0.0916
_reflns_number_gt 703
_reflns_number_total 732
_reflns_threshold_expression >2sigma(I)
_cod_data_source_file ic101720m_si_002_1.cif
_cod_data_source_block Ru2Sn2Zn3
_cod_original_cell_volume 469.67(16)
_cod_database_code 4324347

loop_
_symmetry_equiv_pos_as_xyz
'x, y, z'
'-x+1/2, -y, z+1/2'
'-x, y+1/2, -z'
'x+1/2, -y+1/2, -z+1/2'
'-x, -y, -z'
'x-1/2, y, -z-1/2'
'x, -y-1/2, z'
'-x-1/2, y-1/2, z-1/2'

loop_
_atom_site_label
_atom_site_type_symbol
_atom_site_fract_x
_atom_site_fract_y
_atom_site_fract_z
_atom_site_U_iso_or_equiv
_atom_site_adp_type
_atom_site_occupancy
_atom_site_symmetry_multiplicity
_atom_site_calc_flag
_atom_site_refinement_flags
Sn1 Sn 0.15309(6) 0.2500 0.69623(4) 0.0082(2) Uani 1 2 d S
Sn2 Sn 0.65020(6) 0.2500 0.47543(4) 0.0077(2) Uani 1 2 d S
Ru1 Ru 0.45766(8) 0.2500 0.64112(4) 0.0075(2) Uani 1 2 d S
Ru2 Ru 0.84783(7) 0.2500 0.63111(5) 0.0065(2) Uani 1 2 d S
Zn1 Zn 0.03450(14) 0.2500 0.45847(8) 0.0151(3) Uani 1 2 d S
Zn2 Zn 0.34237(11) 0.2500 0.37046(8) 0.0102(3) Uani 1 2 d S
Zn3 Zn 0.58993(11) 0.2500 0.24434(6) 0.0103(3) Uani 1 2 d S

loop_
_atom_site_aniso_label
_atom_site_aniso_U_11
_atom_site_aniso_U_22
_atom_site_aniso_U_33
_atom_site_aniso_U_23
_atom_site_aniso_U_13
_atom_site_aniso_U_12
Sn1 0.0065(3) 0.0108(3) 0.0072(3) 0.000 0.00001(15) 0.000
Sn2 0.0087(3) 0.0089(3) 0.0056(3) 0.000 -0.00140(14) 0.000
Ru1 0.0074(4) 0.0088(3) 0.0061(3) 0.000 -0.00018(18) 0.000
Ru2 0.0066(4) 0.0072(4) 0.0057(3) 0.000 -0.00023(17) 0.000
Zn1 0.0225(6) 0.0088(4) 0.0138(5) 0.000 0.0091(4) 0.000
Zn2 0.0086(5) 0.0083(5) 0.0137(5) 0.000 -0.0009(3) 0.000
Zn3 0.0135(6) 0.0082(4) 0.0093(4) 0.000 0.0037(3) 0.000

loop_
_atom_type_symbol
_atom_type_description
_atom_type_scat_dispersion_real
_atom_type_scat_dispersion_imag
_atom_type_scat_source
Zn Zn 0.2839 1.4301 'International Tables Vol C Tables 4.2.6.8 and 6.1.1.4'
Ru Ru -1.2594 0.8363 'International Tables Vol C Tables 4.2.6.8 and 6.1.1.4'
Sn Sn -0.6537 1.4246 'International Tables Vol C Tables 4.2.6.8 and 6.1.1.4'

loop_
_geom_angle_atom_site_label_1
_geom_angle_atom_site_label_2
_geom_angle_atom_site_label_3
_geom_angle
_geom_angle_site_symmetry_1
_geom_angle_site_symmetry_3
Ru1 Sn1 Ru2 143.84(3) . 1_455
Ru1 Sn1 Ru1 142.63(3) . 6_557
Ru2 Sn1 Ru1 73.53(3) 1_455 6_557
Ru1 Sn1 Ru2 72.45(3) . 6_557
Ru2 Sn1 Ru2 143.71(3) 1_455 6_557
Ru1 Sn1 Ru2 70.18(3) 6_557 6_557
Ru1 Sn1 Zn3 135.071(16) . 2
Ru2 Sn1 Zn3 55.89(2) 1_455 2
Ru1 Sn1 Zn3 54.99(2) 6_557 2
Ru2 Sn1 Zn3 101.31(2) 6_557 2
Ru1 Sn1 Zn3 135.071(17) . 2_565
Ru2 Sn1 Zn3 55.89(2) 1_455 2_565
Ru1 Sn1 Zn3 54.99(2) 6_557 2_565
Ru2 Sn1 Zn3 101.31(2) 6_557 2_565
Zn3 Sn1 Zn3 89.82(3) 2 2_565
Ru1 Sn1 Zn3 54.50(2) . 5_666
Ru2 Sn1 Zn3 137.166(15) 1_455 5_666
Ru1 Sn1 Zn3 100.93(2) 6_557 5_666
Ru2 Sn1 Zn3 52.955(18) 6_557 5_666
Zn3 Sn1 Zn3 151.98(2) 2 5_666
Zn3 Sn1 Zn3 85.595(16) 2_565 5_666
Ru1 Sn1 Zn3 54.50(2) . 5_656
Ru2 Sn1 Zn3 137.166(16) 1_455 5_656
Ru1 Sn1 Zn3 100.93(2) 6_557 5_656
Ru2 Sn1 Zn3 52.955(18) 6_557 5_656
Zn3 Sn1 Zn3 85.595(16) 2 5_656
Zn3 Sn1 Zn3 151.98(2) 2_565 5_656
Zn3 Sn1 Zn3 85.62(3) 5_666 5_656
Ru1 Sn1 Zn2 101.77(2) . 2_565
Ru2 Sn1 Zn2 105.13(2) 1_455 2_565
Ru1 Sn1 Zn2 53.14(2) 6_557 2_565
Ru2 Sn1 Zn2 51.22(2) 6_557 2_565
Zn3 Sn1 Zn2 108.04(3) 2 2_565
Zn3 Sn1 Zn2 51.33(2) 2_565 2_565
Zn3 Sn1 Zn2 49.11(2) 5_666 2_565
Zn3 Sn1 Zn2 104.18(3) 5_656 2_565
Ru1 Sn1 Zn2 101.77(2) . 2
Ru2 Sn1 Zn2 105.13(2) 1_455 2
Ru1 Sn1 Zn2 53.14(2) 6_557 2
Ru2 Sn1 Zn2 51.22(2) 6_557 2
Zn3 Sn1 Zn2 51.33(2) 2 2
Zn3 Sn1 Zn2 108.04(3) 2_565 2
Zn3 Sn1 Zn2 104.18(3) 5_666 2
Zn3 Sn1 Zn2 49.11(2) 5_656 2
Zn2 Sn1 Zn2 82.88(3) 2_565 2
Ru2 Sn2 Ru1 72.49(3) . .
Ru2 Sn2 Ru1 130.432(15) . 5_656
Ru1 Sn2 Ru1 106.56(2) . 5_656
Ru2 Sn2 Ru1 130.432(15) . 5_666
Ru1 Sn2 Ru1 106.56(2) . 5_666
Ru1 Sn2 Ru1 98.11(3) 5_656 5_666
Ru2 Sn2 Zn2 156.92(3) . .
Ru1 Sn2 Zn2 84.43(3) . .
Ru1 Sn2 Zn2 55.965(18) 5_656 .
Ru1 Sn2 Zn2 55.965(18) 5_666 .
Ru2 Sn2 Zn2 54.96(2) . 5_666
Ru1 Sn2 Zn2 55.42(2) . 5_666
Ru1 Sn2 Zn2 160.90(3) 5_656 5_666
Ru1 Sn2 Zn2 82.99(2) 5_666 5_666
Zn2 Sn2 Zn2 111.47(2) . 5_666
Ru2 Sn2 Zn2 54.96(2) . 5_656
Ru1 Sn2 Zn2 55.42(2) . 5_656
Ru1 Sn2 Zn2 82.99(2) 5_656 5_656
Ru1 Sn2 Zn2 160.90(3) 5_666 5_656
Zn2 Sn2 Zn2 111.47(2) . 5_656
Zn2 Sn2 Zn2 89.88(4) 5_666 5_656
Ru2 Sn2 Zn1 56.73(3) . 1_655
Ru1 Sn2 Zn1 129.22(3) . 1_655
Ru1 Sn2 Zn1 106.08(2) 5_656 1_655
Ru1 Sn2 Zn1 106.08(2) 5_666 1_655
Zn2 Sn2 Zn1 146.35(4) . 1_655
Zn2 Sn2 Zn1 91.78(3) 5_666 1_655
Zn2 Sn2 Zn1 91.78(3) 5_656 1_655
Ru2 Sn2 Zn3 151.49(3) . .
Ru1 Sn2 Zn3 136.02(3) . .
Ru1 Sn2 Zn3 52.055(16) 5_656 .
Ru1 Sn2 Zn3 52.055(16) 5_666 .
Zn2 Sn2 Zn3 51.59(3) . .
Zn2 Sn2 Zn3 134.599(18) 5_666 .
Zn2 Sn2 Zn3 134.599(18) 5_656 .
Zn1 Sn2 Zn3 94.76(3) 1_655 .
Sn1 Ru1 Zn3 71.85(2) . 5_666
Sn1 Ru1 Zn3 71.85(2) . 5_656
Zn3 Ru1 Zn3 104.98(4) 5_666 5_656
Sn1 Ru1 Zn2 127.38(2) . 5_666
Zn3 Ru1 Zn2 60.20(3) 5_666 5_666
Zn3 Ru1 Zn2 138.52(4) 5_656 5_666
Sn1 Ru1 Zn2 127.38(2) . 5_656
Zn3 Ru1 Zn2 138.52(4) 5_666 5_656
Zn3 Ru1 Zn2 60.20(3) 5_656 5_656
Zn2 Ru1 Zn2 103.53(4) 5_666 5_656
Sn1 Ru1 Sn1 109.25(3) . 6_657
Zn3 Ru1 Sn1 66.97(2) 5_666 6_657
Zn3 Ru1 Sn1 66.97(2) 5_656 6_657
Zn2 Ru1 Sn1 71.72(3) 5_666 6_657
Zn2 Ru1 Sn1 71.72(3) 5_656 6_657
Sn1 Ru1 Sn2 141.73(3) . .
Zn3 Ru1 Sn2 124.65(2) 5_666 .
Zn3 Ru1 Sn2 124.65(2) 5_656 .
Zn2 Ru1 Sn2 66.29(3) 5_666 .
Zn2 Ru1 Sn2 66.29(3) 5_656 .
Sn1 Ru1 Sn2 109.02(3) 6_657 .
Sn1 Ru1 Sn2 81.85(2) . 5_656
Zn3 Ru1 Sn2 152.84(4) 5_666 5_656
Zn3 Ru1 Sn2 72.03(2) 5_656 5_656
Zn2 Ru1 Sn2 139.14(3) 5_666 5_656
Zn2 Ru1 Sn2 64.52(2) 5_656 5_656
Sn1 Ru1 Sn2 130.602(15) 6_657 5_656
Sn2 Ru1 Sn2 73.44(2) . 5_656
Sn1 Ru1 Sn2 81.85(2) . 5_666
Zn3 Ru1 Sn2 72.03(2) 5_666 5_666
Zn3 Ru1 Sn2 152.84(4) 5_656 5_666
Zn2 Ru1 Sn2 64.52(2) 5_666 5_666
Zn2 Ru1 Sn2 139.14(3) 5_656 5_666
Sn1 Ru1 Sn2 130.602(15) 6_657 5_666
Sn2 Ru1 Sn2 73.44(2) . 5_666
Sn2 Ru1 Sn2 98.11(3) 5_656 5_666
Zn1 Ru2 Zn1 106.77(5) 5_656 5_666
Zn1 Ru2 Zn2 64.81(3) 5_656 5_656
Zn1 Ru2 Zn2 149.43(4) 5_666 5_656
Zn1 Ru2 Zn2 149.43(4) 5_656 5_666
Zn1 Ru2 Zn2 64.81(3) 5_666 5_666
Zn2 Ru2 Zn2 106.55(4) 5_656 5_666
Zn1 Ru2 Zn3 146.59(4) 5_656 2_665
Zn1 Ru2 Zn3 64.28(3) 5_666 2_665
Zn2 Ru2 Zn3 138.90(4) 5_656 2_665
Zn2 Ru2 Zn3 59.12(3) 5_666 2_665
Zn1 Ru2 Zn3 64.28(3) 5_656 2_655
Zn1 Ru2 Zn3 146.59(4) 5_666 2_655
Zn2 Ru2 Zn3 59.12(3) 5_656 2_655
Zn2 Ru2 Zn3 138.90(4) 5_666 2_655
Zn3 Ru2 Zn3 104.42(4) 2_665 2_655
Zn1 Ru2 Sn1 78.84(3) 5_656 1_655
Zn1 Ru2 Sn1 78.84(3) 5_666 1_655
Zn2 Ru2 Sn1 124.51(2) 5_656 1_655
Zn2 Ru2 Sn1 124.51(2) 5_666 1_655
Zn3 Ru2 Sn1 67.93(2) 2_665 1_655
Zn3 Ru2 Sn1 67.93(2) 2_655 1_655
Zn1 Ru2 Sn2 81.62(3) 5_656 .
Zn1 Ru2 Sn2 81.62(3) 5_666 .
Zn2 Ru2 Sn2 68.28(2) 5_656 .
Zn2 Ru2 Sn2 68.28(2) 5_666 .
Zn3 Ru2 Sn2 125.38(2) 2_665 .
Zn3 Ru2 Sn2 125.38(2) 2_655 .
Sn1 Ru2 Sn2 146.92(3) 1_655 .
Zn1 Ru2 Zn1 53.57(2) 5_656 1_655
Zn1 Ru2 Zn1 53.57(2) 5_666 1_655
Zn2 Ru2 Zn1 108.65(3) 5_656 1_655
Zn2 Ru2 Zn1 108.65(3) 5_666 1_655
Zn3 Ru2 Zn1 112.44(3) 2_665 1_655
Zn3 Ru2 Zn1 112.44(3) 2_655 1_655
Sn1 Ru2 Zn1 76.35(3) 1_655 1_655
Sn2 Ru2 Zn1 70.58(3) . 1_655
Zn1 Ru2 Sn1 126.50(2) 5_656 6_657
Zn1 Ru2 Sn1 126.50(2) 5_666 6_657
Zn2 Ru2 Sn1 70.75(2) 5_656 6_657
Zn2 Ru2 Sn1 70.75(2) 5_666 6_657
Zn3 Ru2 Sn1 68.14(3) 2_665 6_657
Zn3 Ru2 Sn1 68.14(3) 2_655 6_657
Sn1 Ru2 Sn1 104.77(3) 1_655 6_657
Sn2 Ru2 Sn1 108.31(3) . 6_657
Zn1 Ru2 Sn1 178.88(3) 1_655 6_657
Zn1 Zn1 Zn1 117.75(8) 5_566 5_556
Zn1 Zn1 Ru2 171.47(8) 5_566 5_656
Zn1 Zn1 Ru2 67.34(3) 5_556 5_656
Zn1 Zn1 Ru2 67.34(3) 5_566 5_666
Zn1 Zn1 Ru2 171.47(8) 5_556 5_666
Ru2 Zn1 Ru2 106.77(5) 5_656 5_666
Zn1 Zn1 Zn3 119.58(5) 5_566 6_556
Zn1 Zn1 Zn3 119.58(5) 5_556 6_556
Ru2 Zn1 Zn3 58.57(3) 5_656 6_556
Ru2 Zn1 Zn3 58.57(3) 5_666 6_556
Zn1 Zn1 Zn2 114.03(5) 5_566 .
Zn1 Zn1 Zn2 114.03(5) 5_556 .
Ru2 Zn1 Zn2 57.66(3) 5_656 .
Ru2 Zn1 Zn2 57.66(3) 5_666 .
Zn3 Zn1 Zn2 55.29(3) 6_556 .
Zn1 Zn1 Ru2 59.10(4) 5_566 1_455
Zn1 Zn1 Ru2 59.10(4) 5_556 1_455
Ru2 Zn1 Ru2 126.43(2) 5_656 1_455
Ru2 Zn1 Ru2 126.43(2) 5_666 1_455
Zn3 Zn1 Ru2 156.24(5) 6_556 1_455
Zn2 Zn1 Ru2 148.47(5) . 1_455
Zn1 Zn1 Sn2 74.65(5) 5_566 1_455
Zn1 Zn1 Sn2 74.65(5) 5_556 1_455
Ru2 Zn1 Sn2 113.80(3) 5_656 1_455
Ru2 Zn1 Sn2 113.80(3) 5_666 1_455
Zn3 Zn1 Sn2 103.55(4) 6_556 1_455
Zn2 Zn1 Sn2 158.83(5) . 1_455
Ru2 Zn1 Sn2 52.70(2) 1_455 1_455
Zn3 Zn2 Ru2 61.15(2) 6_556 5_656
Zn3 Zn2 Ru2 61.15(2) 6_556 5_666
Ru2 Zn2 Ru2 106.55(4) 5_656 5_666
Zn3 Zn2 Zn3 102.82(4) 6_556 .
Ru2 Zn2 Zn3 116.84(3) 5_656 .
Ru2 Zn2 Zn3 116.84(3) 5_666 .
Zn3 Zn2 Ru1 117.15(3) 6_556 5_666
Ru2 Zn2 Ru1 175.90(4) 5_656 5_666
Ru2 Zn2 Ru1 74.83(2) 5_666 5_666
Zn3 Zn2 Ru1 59.41(2) . 5_666
Zn3 Zn2 Ru1 117.15(3) 6_556 5_656
Ru2 Zn2 Ru1 74.83(2) 5_656 5_656
Ru2 Zn2 Ru1 175.90(4) 5_666 5_656
Zn3 Zn2 Ru1 59.41(2) . 5_656
Ru1 Zn2 Ru1 103.53(4) 5_666 5_656
Zn3 Zn2 Zn1 62.35(4) 6_556 .
Ru2 Zn2 Zn1 57.53(2) 5_656 .
Ru2 Zn2 Zn1 57.53(2) 5_666 .
Zn3 Zn2 Zn1 165.17(5) . .
Ru1 Zn2 Zn1 125.60(2) 5_666 .
Ru1 Zn2 Zn1 125.60(2) 5_656 .
Zn3 Zn2 Sn2 172.47(5) 6_556 .
Ru2 Zn2 Sn2 121.64(2) 5_656 .
Ru2 Zn2 Sn2 121.64(2) 5_666 .
Zn3 Zn2 Sn2 69.64(3) . .
Ru1 Zn2 Sn2 59.52(2) 5_666 .
Ru1 Zn2 Sn2 59.52(2) 5_656 .
Zn1 Zn2 Sn2 125.18(5) . .
Zn3 Zn2 Sn2 116.25(3) 6_556 5_666
Ru2 Zn2 Sn2 125.75(4) 5_656 5_666
Ru2 Zn2 Sn2 56.768(19) 5_666 5_666
Zn3 Zn2 Sn2 116.15(3) . 5_666
Ru1 Zn2 Sn2 58.286(19) 5_666 5_666
Ru1 Zn2 Sn2 125.73(4) 5_656 5_666
Zn1 Zn2 Sn2 73.48(3) . 5_666
Sn2 Zn2 Sn2 68.53(2) . 5_666
Zn3 Zn2 Sn2 116.25(3) 6_556 5_656
Ru2 Zn2 Sn2 56.768(19) 5_656 5_656
Ru2 Zn2 Sn2 125.75(4) 5_666 5_656
Zn3 Zn2 Sn2 116.15(3) . 5_656
Ru1 Zn2 Sn2 125.73(4) 5_666 5_656
Ru1 Zn2 Sn2 58.286(19) 5_656 5_656
Zn1 Zn2 Sn2 73.48(3) . 5_656
Sn2 Zn2 Sn2 68.53(2) . 5_656
Sn2 Zn2 Sn2 89.88(4) 5_666 5_656
Zn3 Zn2 Sn1 63.79(3) 6_556 2_554
Ru2 Zn2 Sn1 58.023(19) 5_656 2_554
Ru2 Zn2 Sn1 122.10(4) 5_666 2_554
Zn3 Zn2 Sn1 60.49(3) . 2_554
Ru1 Zn2 Sn1 117.92(4) 5_666 2_554
Ru1 Zn2 Sn1 55.15(2) 5_656 2_554
Zn1 Zn2 Sn1 109.36(3) . 2_554
Sn2 Zn2 Sn1 111.01(3) . 2_554
Sn2 Zn2 Sn1 176.03(3) 5_666 2_554
Sn2 Zn2 Sn1 93.588(19) 5_656 2_554
Zn3 Zn2 Sn1 63.79(3) 6_556 2_564
Ru2 Zn2 Sn1 122.10(4) 5_656 2_564
Ru2 Zn2 Sn1 58.023(19) 5_666 2_564
Zn3 Zn2 Sn1 60.49(3) . 2_564
Ru1 Zn2 Sn1 55.15(2) 5_666 2_564
Ru1 Zn2 Sn1 117.92(4) 5_656 2_564
Zn1 Zn2 Sn1 109.36(3) . 2_564
Sn2 Zn2 Sn1 111.01(3) . 2_564
Sn2 Zn2 Sn1 93.588(19) 5_666 2_564
Sn2 Zn2 Sn1 176.03(3) 5_656 2_564
Sn1 Zn2 Sn1 82.88(3) 2_554 2_564
Zn2 Zn3 Ru1 118.28(3) 6_656 5_666
Zn2 Zn3 Ru1 118.28(3) 6_656 5_656
Ru1 Zn3 Ru1 104.98(4) 5_666 5_656
Zn2 Zn3 Ru2 59.73(2) 6_656 2_654
Ru1 Zn3 Ru2 177.37(4) 5_666 2_654
Ru1 Zn3 Ru2 75.24(2) 5_656 2_654
Zn2 Zn3 Ru2 59.73(2) 6_656 2_664
Ru1 Zn3 Ru2 75.24(2) 5_666 2_664
Ru1 Zn3 Ru2 177.37(4) 5_656 2_664
Ru2 Zn3 Ru2 104.42(4) 2_654 2_664
Zn2 Zn3 Zn2 176.83(5) 6_656 .
Ru1 Zn3 Zn2 60.39(2) 5_666 .
Ru1 Zn3 Zn2 60.39(2) 5_656 .
Ru2 Zn3 Zn2 121.51(3) 2_654 .
Ru2 Zn3 Zn2 121.51(3) 2_664 .
Zn2 Zn3 Zn1 62.36(4) 6_656 6_656
Ru1 Zn3 Zn1 123.96(2) 5_666 6_656
Ru1 Zn3 Zn1 123.96(2) 5_656 6_656
Ru2 Zn3 Zn1 57.15(2) 2_654 6_656
Ru2 Zn3 Zn1 57.15(2) 2_664 6_656
Zn2 Zn3 Zn1 120.81(5) . 6_656
Zn2 Zn3 Sn1 113.86(3) 6_656 2_554
Ru1 Zn3 Sn1 126.21(4) 5_666 2_554
Ru1 Zn3 Sn1 58.04(2) 5_656 2_554
Ru2 Zn3 Sn1 56.18(2) 2_654 2_554
Ru2 Zn3 Sn1 124.01(4) 2_664 2_554
Zn2 Zn3 Sn1 68.18(3) . 2_554
Zn1 Zn3 Sn1 70.89(3) 6_656 2_554
Zn2 Zn3 Sn1 113.86(3) 6_656 2_564
Ru1 Zn3 Sn1 58.04(2) 5_666 2_564
Ru1 Zn3 Sn1 126.21(4) 5_656 2_564
Ru2 Zn3 Sn1 124.01(4) 2_654 2_564
Ru2 Zn3 Sn1 56.18(2) 2_664 2_564
Zn2 Zn3 Sn1 68.18(3) . 2_564
Zn1 Zn3 Sn1 70.89(3) 6_656 2_564
Sn1 Zn3 Sn1 89.82(3) 2_554 2_564
Zn2 Zn3 Sn1 67.11(3) 6_656 5_666
Ru1 Zn3 Sn1 53.65(2) 5_666 5_666
Ru1 Zn3 Sn1 119.04(4) 5_656 5_666
Ru2 Zn3 Sn1 123.89(4) 2_654 5_666
Ru2 Zn3 Sn1 58.90(2) 2_664 5_666
Zn2 Zn3 Sn1 110.73(3) . 5_666
Zn1 Zn3 Sn1 111.75(3) 6_656 5_666
Sn1 Zn3 Sn1 177.09(3) 2_554 5_666
Sn1 Zn3 Sn1 92.242(16) 2_564 5_666
Zn2 Zn3 Sn1 67.11(3) 6_656 5_656
Ru1 Zn3 Sn1 119.04(4) 5_666 5_656
Ru1 Zn3 Sn1 53.65(2) 5_656 5_656
Ru2 Zn3 Sn1 58.90(2) 2_654 5_656
Ru2 Zn3 Sn1 123.89(4) 2_664 5_656
Zn2 Zn3 Sn1 110.73(3) . 5_656
Zn1 Zn3 Sn1 111.75(3) 6_656 5_656
Sn1 Zn3 Sn1 92.242(16) 2_554 5_656
Sn1 Zn3 Sn1 177.09(3) 2_564 5_656
Sn1 Zn3 Sn1 85.62(3) 5_666 5_656
Zn2 Zn3 Sn2 118.06(4) 6_656 .
Ru1 Zn3 Sn2 55.92(2) 5_666 .
Ru1 Zn3 Sn2 55.92(2) 5_656 .
Ru2 Zn3 Sn2 122.99(2) 2_654 .
Ru2 Zn3 Sn2 122.99(2) 2_664 .
Zn2 Zn3 Sn2 58.77(3) . .
Zn1 Zn3 Sn2 179.58(4) 6_656 .
Sn1 Zn3 Sn2 108.83(2) 2_554 .
Sn1 Zn3 Sn2 108.83(2) 2_564 .
Sn1 Zn3 Sn2 68.54(2) 5_666 .
Sn1 Zn3 Sn2 68.54(2) 5_656 .

loop_
_geom_bond_atom_site_label_1
_geom_bond_atom_site_label_2
_geom_bond_distance
_geom_bond_site_symmetry_2
Sn1 Ru1 2.6144(10) .
Sn1 Ru2 2.6620(9) 1_455
Sn1 Ru1 2.7374(9) 6_557
Sn1 Ru2 2.8457(9) 6_557
Sn1 Zn3 2.9692(9) 2
Sn1 Zn3 2.9692(8) 2_565
Sn1 Zn3 3.0845(9) 5_666
Sn1 Zn3 3.0845(9) 5_656
Sn1 Zn2 3.1673(10) 2_565
Sn1 Zn2 3.1673(10) 2
Sn2 Ru2 2.6721(9) .
Sn2 Ru1 2.7573(8) .
Sn2 Ru1 2.7753(6) 5_656
Sn2 Ru1 2.7753(6) 5_666
Sn2 Zn2 2.9071(12) .
Sn2 Zn2 2.9676(9) 5_666
Sn2 Zn2 2.9676(9) 5_656
Sn2 Zn1 3.1681(15) 1_655
Sn2 Zn3 3.1874(12) .
Ru1 Zn3 2.6426(7) 5_666
Ru1 Zn3 2.6426(7) 5_656
Ru1 Zn2 2.6687(8) 5_666
Ru1 Zn2 2.6687(8) 5_656
Ru1 Sn1 2.7374(9) 6_657
Ru1 Sn2 2.7753(6) 5_656
Ru1 Sn2 2.7753(6) 5_666
Ru2 Zn1 2.6116(8) 5_656
Ru2 Zn1 2.6116(9) 5_666
Ru2 Zn2 2.6154(8) 5_656
Ru2 Zn2 2.6154(8) 5_666
Ru2 Zn3 2.6526(8) 2_665
Ru2 Zn3 2.6526(8) 2_655
Ru2 Sn1 2.6620(9) 1_655
Ru2 Zn1 2.8086(12) 1_655
Ru2 Sn1 2.8457(9) 6_657
Zn1 Zn1 2.4488(11) 5_566
Zn1 Zn1 2.4488(11) 5_556
Zn1 Ru2 2.6116(8) 5_656
Zn1 Ru2 2.6116(9) 5_666
Zn1 Zn3 2.8008(15) 6_556
Zn1 Zn2 2.8010(15) .
Zn1 Ru2 2.8086(12) 1_455
Zn1 Sn2 3.1681(15) 1_455
Zn2 Zn3 2.5990(13) 6_556
Zn2 Ru2 2.6154(8) 5_656
Zn2 Ru2 2.6154(8) 5_666
Zn2 Zn3 2.6638(13) .
Zn2 Ru1 2.6687(8) 5_666
Zn2 Ru1 2.6687(8) 5_656
Zn2 Sn2 2.9676(9) 5_666
Zn2 Sn2 2.9676(9) 5_656
Zn2 Sn1 3.1673(10) 2_554
Zn2 Sn1 3.1673(10) 2_564
Zn3 Zn2 2.5990(13) 6_656
Zn3 Ru1 2.6426(7) 5_666
Zn3 Ru1 2.6426(7) 5_656
Zn3 Ru2 2.6526(8) 2_654
Zn3 Ru2 2.6526(8) 2_664
Zn3 Zn1 2.8008(15) 6_656
Zn3 Sn1 2.9692(9) 2_554
Zn3 Sn1 2.9692(8) 2_564
Zn3 Sn1 3.0845(9) 5_666
Zn3 Sn1 3.0845(9) 5_656
